data_4108269
loop_
_publ_author_name
'Hiroyasu Furukawa'
'Jaheon Kim'
'Nathan W. Ockwig'
'Michael O'Keeffe'
'Omar M. Yaghi'

_publ_contact_author_address
; 
Department of Chemistry and Biochemistry
University of Caligornia-Los Angeles 
Los Angeles, CA 90095 
USA 
;
_publ_contact_author_email yaghi@chem.ucla.edu
_publ_contact_author_name 'Professor Omar M. Yaghi'
_publ_section_title
;
 Control of Vertex Geometry, Structure Dimensionality, Functionality, and
 Pore Metrics in the Reticular Synthesis of Crystalline Metal-Organic
 Frameworks and Polyhedra
;
_journal_name_full 'Journal of the American Chemical Society'
_journal_page_first 11650
_journal_page_last 11661
_journal_paper_doi 10.1021/ja803783c
_journal_volume 130
_journal_year 2008
_chemical_absolute_configuration rm
_chemical_formula_moiety 'C36 H44.38 Cu2 O18.19'
_chemical_formula_sum 'C36 H44.38 Cu2 O18.19'
_chemical_formula_weight 895.26
_chemical_name_common MOF-222
_chemical_name_systematic
; 
 ? 
;
_space_group_IT_number 94
_symmetry_cell_setting tetragonal
_symmetry_space_group_name_Hall 'P 4n 2n'
_symmetry_space_group_name_H-M 'P 42 21 2'
_atom_sites_solution_hydrogens geom
_atom_sites_solution_primary direct
_atom_sites_solution_secondary difmap
_audit_creation_method SHELXL-97
_cell_angle_alpha 90.00
_cell_angle_beta 90.00
_cell_angle_gamma 90.00
_cell_formula_units_Z 4
_cell_length_a 15.3277(6)
_cell_length_b 15.3277(6)
_cell_length_c 24.3220(19)
_cell_measurement_reflns_used 6730
_cell_measurement_temperature 153(2)
_cell_measurement_theta_max 27.38
_cell_measurement_theta_min 2.52
_cell_volume 5714.2(5)
_computing_cell_refinement 'Bruker SMART'
_computing_data_collection 'Bruker SMART'
_computing_data_reduction 'Bruker SAINT'
_computing_molecular_graphics 'Bruker SHELXTL'
_computing_publication_material 'Bruker SHELXTL'
_computing_structure_refinement 'SHELXL-97 (Sheldrick, 1997)'
_computing_structure_solution 'SHELXS-97 (Sheldrick, 1990)'
_diffrn_ambient_temperature 153(2)
_diffrn_measured_fraction_theta_full 1.000
_diffrn_measured_fraction_theta_max 1.000
_diffrn_measurement_device_type 'CCD area detector'
_diffrn_measurement_method 'phi and omega scans'
_diffrn_radiation_monochromator graphite
_diffrn_radiation_source 'fine-focus sealed tube'
_diffrn_radiation_type MoK\a
_diffrn_radiation_wavelength 0.71073
_diffrn_reflns_av_R_equivalents 0.0541
_diffrn_reflns_av_sigmaI/netI 0.0319
_diffrn_reflns_limit_h_max 19
_diffrn_reflns_limit_h_min -19
_diffrn_reflns_limit_k_max 19
_diffrn_reflns_limit_k_min -19
_diffrn_reflns_limit_l_max 30
_diffrn_reflns_limit_l_min -30
_diffrn_reflns_number 46424
_diffrn_reflns_theta_full 26.36
_diffrn_reflns_theta_max 26.36
_diffrn_reflns_theta_min 1.57
_exptl_absorpt_coefficient_mu 0.798
_exptl_absorpt_correction_T_max 0.922
_exptl_absorpt_correction_T_min 0.871
_exptl_absorpt_correction_type multi-scan
_exptl_absorpt_process_details SADABS
_exptl_crystal_colour blue
_exptl_crystal_density_diffrn 1.041
_exptl_crystal_description polar
_exptl_crystal_F_000 1856
_exptl_crystal_size_max 0.35
_exptl_crystal_size_mid 0.14
_exptl_crystal_size_min 0.10
_refine_diff_density_max 1.141
_refine_diff_density_min -0.894
_refine_diff_density_rms 0.214
_refine_ls_abs_structure_details 'Flack H D (1983), Acta Cryst. A39, 876-881'
_refine_ls_abs_structure_Flack 0.00(3)
_refine_ls_extinction_method none
_refine_ls_goodness_of_fit_ref 1.088
_refine_ls_hydrogen_treatment constr
_refine_ls_matrix_type full
_refine_ls_number_parameters 268
_refine_ls_number_reflns 5855
_refine_ls_number_restraints 0
_refine_ls_restrained_S_all 1.088
_refine_ls_R_factor_all 0.0793
_refine_ls_R_factor_gt 0.0690
_refine_ls_shift/su_max 0.001
_refine_ls_shift/su_mean 0.001
_refine_ls_structure_factor_coef Fsqd
_refine_ls_weighting_details 'calc w=1/[\s^2^(Fo^2^)+(0.1457P)^2^+7.8634P] where P=(Fo^2^+2Fc^2^)/3'
_refine_ls_weighting_scheme calc
_refine_ls_wR_factor_gt 0.2135
_refine_ls_wR_factor_ref 0.2261
_reflns_number_gt 5048
_reflns_number_total 5855
_reflns_threshold_expression >2sigma(I)
_cod_data_source_file ja803783c_si_007.cif
_cod_data_source_block MOF-222
_cod_database_code 4108269

loop_
_symmetry_equiv_pos_as_xyz
'x, y, z'
'-x, -y, z'
'-y+1/2, x+1/2, z+1/2'
'y+1/2, -x+1/2, z+1/2'
'-x+1/2, y+1/2, -z+1/2'
'x+1/2, -y+1/2, -z+1/2'
'y, x, -z'
'-y, -x, -z'

loop_
_atom_site_label
_atom_site_type_symbol
_atom_site_fract_x
_atom_site_fract_y
_atom_site_fract_z
_atom_site_U_iso_or_equiv
_atom_site_adp_type
_atom_site_occupancy
_atom_site_symmetry_multiplicity
_atom_site_calc_flag
_atom_site_refinement_flags
Cu1 Cu 0.05529(3) 0.43505(3) 0.50099(2) 0.0188(2) Uani 1 1 d .
O1 O 0.1422(3) 0.3256(3) 0.50124(17) 0.0453(10) Uani 1 1 d .
H1A H 0.1621 0.3178 0.5328 0.068 Uiso 1 1 d .
H1B H 0.1621 0.3178 0.4672 0.068 Uiso 1 1 d .
O2 O 0.1055(3) 0.4913(3) 0.43604(13) 0.0245(8) Uani 1 1 d .
O3 O 0.1995(3) 0.6705(3) 0.17810(14) 0.0298(10) Uani 1 1 d .
O4 O 0.3277(3) 0.7961(3) 0.17688(15) 0.0340(11) Uani 1 1 d .
O5 O 0.1227(2) 0.5134(2) 0.54924(14) 0.0242(8) Uani 1 1 d .
O6 O -0.0102(3) 0.3969(3) 0.56600(13) 0.0247(8) Uani 1 1 d .
O7 O -0.0340(3) 0.3834(3) 0.45260(14) 0.0259(8) Uani 1 1 d .
C1 C 0.0861(4) 0.5693(4) 0.4259(2) 0.0229(11) Uani 1 1 d .
C2 C 0.1269(4) 0.6101(4) 0.3758(2) 0.0235(11) Uani 1 1 d .
C3 C 0.1645(4) 0.5586(4) 0.3354(2) 0.0309(12) Uani 1 1 d .
H3 H 0.1709 0.4976 0.3409 0.037 Uiso 1 1 calc R
C4 C 0.1923(4) 0.5966(4) 0.2874(2) 0.0297(12) Uani 1 1 d .
H4 H 0.2175 0.5607 0.2598 0.036 Uiso 1 1 calc R
C5 C 0.1852(3) 0.6837(4) 0.2778(2) 0.0234(11) Uani 1 1 d .
C6 C 0.1483(4) 0.7361(4) 0.3188(2) 0.0255(11) Uani 1 1 d .
H6 H 0.1433 0.7973 0.3133 0.031 Uiso 1 1 calc R
C7 C 0.1193(4) 0.6994(4) 0.3670(2) 0.0263(11) Uani 1 1 d .
H7 H 0.0940 0.7353 0.3945 0.032 Uiso 1 1 calc R
C8 C 0.2157(4) 0.7253(4) 0.2250(2) 0.0246(11) Uani 1 1 d .
H8 H 0.1840 0.7817 0.2198 0.030 Uiso 1 1 calc R
C9 C 0.1104(4) 0.6682(5) 0.1635(3) 0.0405(15) Uani 1 1 d .
H9A H 0.0764 0.6442 0.1941 0.061 Uiso 1 1 calc R
H9B H 0.1028 0.6312 0.1310 0.061 Uiso 1 1 calc R
H9C H 0.0902 0.7274 0.1553 0.061 Uiso 1 1 calc R
C10 C 0.3134(4) 0.7433(4) 0.22425(19) 0.0255(11) Uani 1 1 d .
H10 H 0.3456 0.6870 0.2199 0.031 Uiso 1 1 calc R
C11 C 0.4183(4) 0.8048(5) 0.1631(3) 0.0470(18) Uani 1 1 d .
H11A H 0.4491 0.8339 0.1932 0.071 Uiso 1 1 calc R
H11B H 0.4241 0.8396 0.1295 0.071 Uiso 1 1 calc R
H11C H 0.4436 0.7469 0.1571 0.071 Uiso 1 1 calc R
C12 C 0.3435(4) 0.7882(4) 0.2763(2) 0.0250(12) Uani 1 1 d .
C13 C 0.3277(4) 0.8761(4) 0.2846(2) 0.0332(13) Uani 1 1 d .
H13 H 0.2997 0.9090 0.2566 0.040 Uiso 1 1 calc R
C14 C 0.3515(4) 0.9163(4) 0.3323(2) 0.0312(13) Uani 1 1 d .
H14 H 0.3388 0.9764 0.3373 0.037 Uiso 1 1 calc R
C15 C 0.3939(4) 0.8706(4) 0.3732(2) 0.0240(12) Uani 1 1 d .
C16 C 0.4096(4) 0.7818(4) 0.3663(2) 0.0281(12) Uani 1 1 d .
H16 H 0.4373 0.7493 0.3946 0.034 Uiso 1 1 calc R
C17 C 0.3842(4) 0.7406(4) 0.3173(2) 0.0262(12) Uani 1 1 d .
H17 H 0.3950 0.6801 0.3123 0.031 Uiso 1 1 calc R
C18 C 0.4274(4) 0.9162(4) 0.4235(2) 0.0230(11) Uani 1 1 d .
O1W O 0.2833(7) 0.2671(7) 0.5748(4) 0.082(3) Uiso 0.685(11) 1 d P
O2W O 0.1980(13) 0.2004(14) 0.5742(7) 0.069(6) Uiso 0.315(11) 1 d P
O3W O 0.3364(17) 0.6636(17) 0.5000 0.160(17) Uiso 0.43(3) 2 d SP
O4W O 0.0653(17) 0.8715(18) 0.5015(14) 0.031(9) Uiso 0.124(12) 1 d P
O5W O 0.2283(8) 0.7433(8) 0.5160(6) 0.125(4) Uiso 0.50 1 d P
O6W O 0.3108(17) 0.4291(18) 0.5462(11) 0.053(10) Uiso 0.196(19) 1 d P
O7W O -0.0313(19) 0.835(2) 0.4553(11) 0.130(13) Uiso 0.36(2) 1 d P

loop_
_atom_site_aniso_label
_atom_site_aniso_U_11
_atom_site_aniso_U_22
_atom_site_aniso_U_33
_atom_site_aniso_U_23
_atom_site_aniso_U_13
_atom_site_aniso_U_12
Cu1 0.0233(3) 0.0230(3) 0.0102(3) -0.0006(3) -0.0007(3) 0.00129(19)
O1 0.058(3) 0.051(2) 0.028(2) 0.001(2) 0.003(2) 0.032(2)
O2 0.032(2) 0.028(2) 0.0135(16) -0.0005(15) 0.0021(15) -0.0035(16)
O3 0.031(2) 0.046(3) 0.0130(17) -0.0044(16) -0.0027(15) -0.012(2)
O4 0.034(2) 0.054(3) 0.0134(18) 0.0046(17) -0.0006(16) -0.023(2)
O5 0.0237(19) 0.033(2) 0.0162(16) -0.0025(15) -0.0018(15) -0.0031(16)
O6 0.031(2) 0.032(2) 0.0110(16) 0.0052(15) 0.0021(15) -0.0015(17)
O7 0.035(2) 0.029(2) 0.0143(16) 0.0007(15) -0.0033(15) -0.0029(17)
C1 0.024(3) 0.030(3) 0.015(2) -0.001(2) -0.002(2) -0.009(2)
C2 0.024(3) 0.032(3) 0.015(2) -0.001(2) 0.004(2) -0.014(2)
C3 0.044(3) 0.028(3) 0.021(3) -0.003(2) 0.010(2) -0.002(2)
C4 0.041(3) 0.030(3) 0.018(2) -0.004(2) 0.008(2) -0.007(2)
C5 0.021(3) 0.035(3) 0.014(2) -0.003(2) -0.001(2) -0.005(2)
C6 0.030(3) 0.026(3) 0.020(3) -0.002(2) 0.002(2) -0.004(2)
C7 0.030(3) 0.030(3) 0.018(2) -0.001(2) 0.002(2) 0.000(2)
C8 0.032(3) 0.027(3) 0.014(2) -0.006(2) 0.001(2) -0.010(2)
C9 0.040(3) 0.054(4) 0.027(3) -0.002(3) -0.008(3) -0.015(3)
C10 0.031(3) 0.038(3) 0.008(2) -0.002(2) 0.003(2) -0.011(2)
C11 0.037(4) 0.075(5) 0.028(3) 0.007(3) 0.008(3) -0.023(3)
C12 0.032(3) 0.031(3) 0.012(2) -0.005(2) 0.003(2) -0.011(2)
C13 0.047(3) 0.029(3) 0.024(3) 0.006(2) -0.010(3) -0.008(3)
C14 0.041(3) 0.033(3) 0.020(3) 0.001(2) -0.007(2) -0.006(2)
C15 0.024(3) 0.031(3) 0.017(2) 0.003(2) -0.001(2) -0.003(2)
C16 0.033(3) 0.034(3) 0.016(2) 0.000(2) -0.004(2) -0.003(2)
C17 0.033(3) 0.025(3) 0.020(3) -0.003(2) -0.003(2) -0.006(2)
C18 0.028(3) 0.025(3) 0.016(2) 0.000(2) 0.001(2) -0.003(2)

loop_
_atom_type_symbol
_atom_type_description
_atom_type_scat_dispersion_real
_atom_type_scat_dispersion_imag
_atom_type_scat_source
C C 0.0033 0.0016 'International Tables Vol C Tables 4.2.6.8 and 6.1.1.4'
H H 0.0000 0.0000 'International Tables Vol C Tables 4.2.6.8 and 6.1.1.4'
O O 0.0106 0.0060 'International Tables Vol C Tables 4.2.6.8 and 6.1.1.4'
Cu Cu 0.3201 1.2651 'International Tables Vol C Tables 4.2.6.8 and 6.1.1.4'

loop_
_geom_angle_atom_site_label_1
_geom_angle_atom_site_label_2
_geom_angle_atom_site_label_3
_geom_angle
_geom_angle_site_symmetry_1
_geom_angle_site_symmetry_3
O2 Cu1 O6 169.38(18) . .
O2 Cu1 O5 90.36(16) . .
O6 Cu1 O5 88.26(16) . .
O2 Cu1 O7 88.16(16) . .
O6 Cu1 O7 90.37(17) . .
O5 Cu1 O7 164.55(17) . .
O2 Cu1 O1 95.91(17) . .
O6 Cu1 O1 94.71(16) . .
O5 Cu1 O1 98.61(17) . .
O7 Cu1 O1 96.83(17) . .
O2 Cu1 Cu1 85.38(12) . 2_565
O6 Cu1 Cu1 84.00(12) . 2_565
O5 Cu1 Cu1 82.86(12) . 2_565
O7 Cu1 Cu1 81.69(12) . 2_565
O1 Cu1 Cu1 178.02(14) . 2_565
C1 O2 Cu1 119.0(4) . .
C9 O3 C8 112.5(5) . .
C10 O4 C11 113.0(5) . .
C18 O5 Cu1 120.0(3) 8_666 .
C18 O6 Cu1 121.1(3) 7_456 .
C1 O7 Cu1 121.2(4) 2_565 .
O7 C1 O2 126.6(5) 2_565 .
O7 C1 C2 116.3(5) 2_565 .
O2 C1 C2 117.1(5) . .
C3 C2 C7 119.1(5) . .
C3 C2 C1 120.7(5) . .
C7 C2 C1 119.9(5) . .
C4 C3 C2 119.4(5) . .
C5 C4 C3 122.4(5) . .
C4 C5 C6 118.3(5) . .
C4 C5 C8 122.3(5) . .
C6 C5 C8 119.3(5) . .
C7 C6 C5 120.2(5) . .
C6 C7 C2 120.5(5) . .
O3 C8 C5 112.0(4) . .
O3 C8 C10 105.5(4) . .
C5 C8 C10 113.1(4) . .
O4 C10 C12 111.8(4) . .
O4 C10 C8 105.3(4) . .
C12 C10 C8 111.9(4) . .
C13 C12 C17 119.1(5) . .
C13 C12 C10 120.8(5) . .
C17 C12 C10 120.1(5) . .
C14 C13 C12 121.2(5) . .
C13 C14 C15 120.7(6) . .
C14 C15 C16 119.4(5) . .
C14 C15 C18 120.9(5) . .
C16 C15 C18 119.6(5) . .
C15 C16 C17 119.6(5) . .
C12 C17 C16 120.0(5) . .
O6 C18 O5 125.7(5) 7_566 8_666
O6 C18 C15 117.4(5) 7_566 .
O5 C18 C15 116.8(5) 8_666 .

loop_
_geom_bond_atom_site_label_1
_geom_bond_atom_site_label_2
_geom_bond_distance
_geom_bond_site_symmetry_2
Cu1 O2 1.957(4) .
Cu1 O6 1.962(3) .
Cu1 O5 1.972(4) .
Cu1 O7 1.971(4) .
Cu1 O1 2.142(4) .
Cu1 Cu1 2.6148(11) 2_565
O2 C1 1.257(7) .
O3 C9 1.410(7) .
O3 C8 1.437(6) .
O4 C10 1.425(6) .
O4 C11 1.435(8) .
O5 C18 1.272(7) 8_666
O6 C18 1.248(7) 7_456
O7 C1 1.258(7) 2_565
C1 O7 1.258(7) 2_565
C1 C2 1.505(7) .
C2 C3 1.385(8) .
C2 C7 1.391(8) .
C3 C4 1.375(7) .
C4 C5 1.360(8) .
C5 C6 1.400(7) .
C5 C8 1.509(7) .
C6 C7 1.374(7) .
C8 C10 1.523(7) .
C10 C12 1.512(7) .
C12 C13 1.384(8) .
C12 C17 1.385(8) .
C13 C14 1.363(8) .
C14 C15 1.380(8) .
C15 C16 1.392(8) .
C15 C18 1.499(7) .
C16 C17 1.404(7) .
C18 O6 1.248(7) 7_566
C18 O5 1.272(7) 8_666
O1W O2W 1.66(2) .
O4W O4W 1.37(5) 8_666
O5W O5W 0.99(2) 8_666

loop_
_geom_hbond_atom_site_label_D
_geom_hbond_atom_site_label_H
_geom_hbond_atom_site_label_A
_geom_hbond_distance_DH
_geom_hbond_distance_HA
_geom_hbond_distance_DA
_geom_hbond_angle_DHA
_geom_hbond_site_symmetry_A
O1 H1A O1W 0.834(4) 2.258(11) 2.947(12) 140.1(4) .
O1 H1A O2W 0.834(4) 2.13(2) 2.75(2) 130.5(6) .
O1 H1B O1W 0.890(4) 1.979(10) 2.740(11) 142.8(4) 7_556
O1 H1B O2W 0.890(4) 2.17(2) 2.83(2) 129.5(5) 7_556

loop_
_geom_torsion_atom_site_label_1
_geom_torsion_atom_site_label_2
_geom_torsion_atom_site_label_3
_geom_torsion_atom_site_label_4
_geom_torsion
_geom_torsion_site_symmetry_1
_geom_torsion_site_symmetry_4
O6 Cu1 O2 C1 15.5(10) . .
O5 Cu1 O2 C1 -67.0(4) . .
O7 Cu1 O2 C1 97.7(4) . .
O1 Cu1 O2 C1 -165.7(4) . .
Cu1 Cu1 O2 C1 15.9(4) 2_565 .
O2 Cu1 O5 C18 109.4(4) . 8_666
O6 Cu1 O5 C18 -60.1(4) . 8_666
O7 Cu1 O5 C18 25.0(7) . 8_666
O1 Cu1 O5 C18 -154.6(4) . 8_666
Cu1 Cu1 O5 C18 24.1(4) 2_565 8_666
O2 Cu1 O6 C18 16.8(10) . 7_456
O5 Cu1 O6 C18 99.4(4) . 7_456
O7 Cu1 O6 C18 -65.2(4) . 7_456
O1 Cu1 O6 C18 -162.1(4) . 7_456
Cu1 Cu1 O6 C18 16.4(4) 2_565 7_456
O2 Cu1 O7 C1 -61.8(4) . 2_565
O6 Cu1 O7 C1 107.7(4) . 2_565
O5 Cu1 O7 C1 22.9(7) . 2_565
O1 Cu1 O7 C1 -157.5(4) . 2_565
Cu1 Cu1 O7 C1 23.8(4) 2_565 2_565
Cu1 O2 C1 O7 -2.6(7) . 2_565
Cu1 O2 C1 C2 179.5(3) . .
O7 C1 C2 C3 -161.6(5) 2_565 .
O2 C1 C2 C3 16.5(8) . .
O7 C1 C2 C7 12.0(7) 2_565 .
O2 C1 C2 C7 -169.9(5) . .
C7 C2 C3 C4 -0.9(9) . .
C1 C2 C3 C4 172.7(5) . .
C2 C3 C4 C5 0.6(10) . .
C3 C4 C5 C6 0.2(9) . .
C3 C4 C5 C8 -179.9(6) . .
C4 C5 C6 C7 -0.8(8) . .
C8 C5 C6 C7 179.4(5) . .
C5 C6 C7 C2 0.5(8) . .
C3 C2 C7 C6 0.4(8) . .
C1 C2 C7 C6 -173.3(5) . .
C9 O3 C8 C5 73.7(6) . .
C9 O3 C8 C10 -162.9(5) . .
C4 C5 C8 O3 37.1(7) . .
C6 C5 C8 O3 -143.1(5) . .
C4 C5 C8 C10 -82.0(6) . .
C6 C5 C8 C10 97.8(6) . .
C11 O4 C10 C12 70.4(7) . .
C11 O4 C10 C8 -167.9(5) . .
O3 C8 C10 O4 67.6(5) . .
C5 C8 C10 O4 -169.6(5) . .
O3 C8 C10 C12 -170.7(5) . .
C5 C8 C10 C12 -47.9(6) . .
O4 C10 C12 C13 41.5(7) . .
C8 C10 C12 C13 -76.4(7) . .
O4 C10 C12 C17 -141.2(5) . .
C8 C10 C12 C17 100.9(6) . .
C17 C12 C13 C14 0.1(9) . .
C10 C12 C13 C14 177.4(5) . .
C12 C13 C14 C15 1.4(10) . .
C13 C14 C15 C16 -2.3(9) . .
C13 C14 C15 C18 174.5(6) . .
C14 C15 C16 C17 1.7(8) . .
C18 C15 C16 C17 -175.1(5) . .
C13 C12 C17 C16 -0.6(8) . .
C10 C12 C17 C16 -178.0(5) . .
C15 C16 C17 C12 -0.3(8) . .
C14 C15 C18 O6 18.1(8) . 7_566
C16 C15 C18 O6 -165.2(5) . 7_566
C14 C15 C18 O5 -159.7(5) . 8_666
C16 C15 C18 O5 17.0(7) . 8_666
